data_7112931
loop_
_publ_author_name
'Li, Hong-Xi'
'Ren, Zhi-Gang'
'Liu, Dong'
'Chen, Yang'
'Lang, Jian-Ping'
'Cheng, Zhen-Ping'
'Zhu, Xiu-Lin'
'Abrahams, Brendan F.'

_publ_section_title
;
 Single-crystal-to-single-crystal structural transformations of two
 sandwich-like Cu(ii) pyrazolate complexes and their excellent catalytic
 performances in MMA polymerization.
;
_journal_issue 44
_journal_name_full 'Chemical communications (Cambridge, England)'
_journal_page_first 8430
_journal_page_last 8432
_journal_paper_doi 10.1039/c0cc03027a
_journal_volume 46
_journal_year 2010
_chemical_formula_moiety 'C54 H88 Cu7 N18 O32'
_chemical_formula_sum 'C54 H88 Cu7 N18 O32'
_chemical_formula_weight 1946.27
_chemical_name_systematic
;
?
;
_space_group_IT_number 14
_symmetry_cell_setting monoclinic
_symmetry_space_group_name_Hall '-P 2ybc'
_symmetry_space_group_name_H-M 'P 1 21/c 1'
_atom_sites_solution_hydrogens geom
_atom_sites_solution_primary direct
_atom_sites_solution_secondary difmap
_audit_creation_method SHELXL-97
_cell_angle_alpha 90.00
_cell_angle_beta 101.400(3)
_cell_angle_gamma 90.00
_cell_formula_units_Z 2
_cell_length_a 13.329(2)
_cell_length_b 18.527(3)
_cell_length_c 16.144(3)
_cell_measurement_reflns_used 7367
_cell_measurement_temperature 223(2)
_cell_measurement_theta_max 27.4816
_cell_measurement_theta_min 3.1173
_cell_volume 3908.0(11)
_computing_cell_refinement 'CrystalClear, Ver. 1.30 (Rigaku/MSC, 2001)'
_computing_data_collection 'CrystalClear, Ver. 1.30 (Rigaku/MSC, 2001)'
_computing_data_reduction 'CrystalStructure, Ver. 3.60 (Rigaku/MSC, 2004)'
_computing_molecular_graphics 'SHELXL-97 (Sheldrick, 1997)'
_computing_publication_material 'SHELXL-97 (Sheldrick, 1997)'
_computing_structure_refinement 'SHELXL-97 (Sheldrick, 1997)'
_computing_structure_solution 'SHELXS-97 (Sheldrick, 1990)'
_diffrn_ambient_temperature 223(2)
_diffrn_measured_fraction_theta_full 0.994
_diffrn_measured_fraction_theta_max 0.994
_diffrn_measurement_device_type 'Rigaku Mercury'
_diffrn_measurement_method \w
_diffrn_radiation_monochromator graphite
_diffrn_radiation_source 'fine-focus sealed tube'
_diffrn_radiation_type MoK\a
_diffrn_radiation_wavelength 0.71075
_diffrn_reflns_av_R_equivalents 0.0345
_diffrn_reflns_av_sigmaI/netI 0.0523
_diffrn_reflns_limit_h_max 15
_diffrn_reflns_limit_h_min -15
_diffrn_reflns_limit_k_max 13
_diffrn_reflns_limit_k_min -22
_diffrn_reflns_limit_l_max 13
_diffrn_reflns_limit_l_min -19
_diffrn_reflns_number 15750
_diffrn_reflns_theta_full 25.00
_diffrn_reflns_theta_max 25.00
_diffrn_reflns_theta_min 3.12
_diffrn_standards_decay_% 0
_diffrn_standards_interval_count 0
_diffrn_standards_interval_time 0
_diffrn_standards_number 0
_exptl_absorpt_coefficient_mu 1.962
_exptl_absorpt_correction_T_max 0.8280
_exptl_absorpt_correction_T_min 0.5075
_exptl_absorpt_correction_type multi-scan
_exptl_absorpt_process_details 'Jacobson, R. (1998) Private communication to Rigaku Corp.'
_exptl_crystal_colour colorless
_exptl_crystal_density_diffrn 1.654
_exptl_crystal_density_method 'not measured'
_exptl_crystal_description prism
_exptl_crystal_F_000 1994
_exptl_crystal_size_max 0.40
_exptl_crystal_size_mid 0.25
_exptl_crystal_size_min 0.10
_refine_diff_density_max 0.669
_refine_diff_density_min -0.443
_refine_diff_density_rms 0.072
_refine_ls_extinction_method none
_refine_ls_goodness_of_fit_ref 1.048
_refine_ls_hydrogen_treatment constr
_refine_ls_matrix_type full
_refine_ls_number_parameters 515
_refine_ls_number_reflns 6840
_refine_ls_number_restraints 0
_refine_ls_restrained_S_all 1.048
_refine_ls_R_factor_all 0.0529
_refine_ls_R_factor_gt 0.0442
_refine_ls_shift/su_max 0.008
_refine_ls_shift/su_mean 0.000
_refine_ls_structure_factor_coef Fsqd
_refine_ls_weighting_details 'calc w=1/[\s^2^(Fo^2^)+(0.0346P)^2^+3.8790P] where P=(Fo^2^+2Fc^2^)/3'
_refine_ls_weighting_scheme calc
_refine_ls_wR_factor_gt 0.0908
_refine_ls_wR_factor_ref 0.0950
_reflns_number_gt 6066
_reflns_number_total 6840
_reflns_threshold_expression >2sigma(I)
_cod_data_source_file c0cc03027a.txt
_cod_data_source_block 1
_cod_original_cell_volume 3907.8(11)
_cod_original_sg_symbol_H-M 'P 21/c'
_cod_database_code 7112931

loop_
_symmetry_equiv_pos_as_xyz
'x, y, z'
'-x, y+1/2, -z+1/2'
'-x, -y, -z'
'x, -y-1/2, z-1/2'

loop_
_atom_site_label
_atom_site_type_symbol
_atom_site_fract_x
_atom_site_fract_y
_atom_site_fract_z
_atom_site_U_iso_or_equiv
_atom_site_adp_type
_atom_site_occupancy
_atom_site_symmetry_multiplicity
_atom_site_calc_flag
_atom_site_refinement_flags
Cu1 Cu 0.10826(3) 0.60139(3) 0.23487(3) 0.02439(12) Uani 1 1 d .
Cu2 Cu 0.15544(3) 0.42577(2) 0.23498(3) 0.02409(12) Uani 1 1 d .
Cu3 Cu 0.29078(3) 0.53720(2) 0.14251(3) 0.02350(12) Uani 1 1 d .
Cu4 Cu 0.0000 0.5000 0.0000 0.02118(15) Uani 1 2 d S
O1 O 0.4329(3) 0.83440(19) 0.1559(2) 0.0592(10) Uani 1 1 d .
O2 O 0.3060(3) 0.8787(2) 0.2041(3) 0.0825(13) Uani 1 1 d .
O3 O -0.1647(2) 0.51937(19) 0.46514(18) 0.0466(8) Uani 1 1 d .
O4 O -0.1129(3) 0.40828(19) 0.47771(19) 0.0494(8) Uani 1 1 d .
O5 O 0.4659(2) 0.21356(16) 0.19362(19) 0.0454(8) Uani 1 1 d .
O6 O 0.5477(3) 0.28364(19) 0.1240(2) 0.0608(10) Uani 1 1 d .
O7 O 0.21445(18) 0.52449(13) 0.23678(14) 0.0224(6) Uani 1 1 d .
O8 O -0.0137(2) 0.66356(15) 0.19006(16) 0.0335(7) Uani 1 1 d .
O9 O -0.0065(2) 0.57767(16) 0.09887(16) 0.0362(7) Uani 1 1 d .
O10 O 0.0422(2) 0.42691(16) 0.09652(15) 0.0344(7) Uani 1 1 d .
O11 O 0.0700(2) 0.33962(15) 0.18889(16) 0.0319(6) Uani 1 1 d .
O12 O 0.30983(19) 0.54204(14) 0.02217(15) 0.0272(6) Uani 1 1 d .
O13 O 0.14817(19) 0.52320(15) 0.02031(15) 0.0294(6) Uani 1 1 d .
O14 O 0.1906(2) 0.6287(2) 0.37911(17) 0.0512(9) Uani 1 1 d .
O15 O 0.2670(2) 0.4330(2) 0.39046(18) 0.0571(10) Uani 1 1 d .
H15A H 0.2775 0.4557 0.3487 0.086 Uiso 1 1 calc R
O16 O 0.4431(2) 0.56495(17) 0.2625(2) 0.0536(9) Uani 1 1 d .
H16A H 0.4554 0.6088 0.2687 0.080 Uiso 1 1 calc R
N1 N 0.2753(2) 0.64238(17) 0.15140(17) 0.0243(7) Uani 1 1 d .
N2 N 0.2044(2) 0.66893(17) 0.19608(17) 0.0244(7) Uani 1 1 d .
N3 N 0.3494(3) 0.8280(2) 0.1775(2) 0.0462(10) Uani 1 1 d .
N4 N 0.0269(2) 0.53427(17) 0.29328(18) 0.0231(7) Uani 1 1 d .
N5 N 0.0557(2) 0.46175(17) 0.29997(18) 0.0246(7) Uani 1 1 d .
N6 N -0.1144(3) 0.4687(2) 0.4447(2) 0.0346(8) Uani 1 1 d .
N7 N 0.2763(2) 0.38863(17) 0.19624(18) 0.0249(7) Uani 1 1 d .
N8 N 0.3310(2) 0.43426(17) 0.15410(18) 0.0241(7) Uani 1 1 d .
N9 N 0.4768(3) 0.27209(19) 0.1600(2) 0.0366(8) Uani 1 1 d .
C1 C 0.4219(3) 0.6854(2) 0.0919(3) 0.0416(11) Uani 1 1 d .
H1A H 0.4197 0.6365 0.0703 0.062 Uiso 1 1 calc R
H1B H 0.4864 0.6933 0.1308 0.062 Uiso 1 1 calc R
H1C H 0.4156 0.7193 0.0454 0.062 Uiso 1 1 calc R
C2 C 0.3358(3) 0.6964(2) 0.1371(2) 0.0283(9) Uani 1 1 d .
C3 C 0.3033(3) 0.7586(2) 0.1732(2) 0.0306(9) Uani 1 1 d .
C4 C 0.2203(3) 0.7389(2) 0.2101(2) 0.0291(9) Uani 1 1 d .
C5 C 0.1635(3) 0.7817(2) 0.2633(3) 0.0423(11) Uani 1 1 d .
H5A H 0.1031 0.7552 0.2708 0.063 Uiso 1 1 calc R
H5B H 0.1430 0.8275 0.2360 0.063 Uiso 1 1 calc R
H5C H 0.2071 0.7903 0.3180 0.063 Uiso 1 1 calc R
C6 C -0.0848(3) 0.6180(2) 0.3530(3) 0.0408(11) Uani 1 1 d .
H6A H -0.0599 0.6523 0.3163 0.061 Uiso 1 1 calc R
H6B H -0.0648 0.6338 0.4112 0.061 Uiso 1 1 calc R
H6C H -0.1588 0.6152 0.3377 0.061 Uiso 1 1 calc R
C7 C -0.0403(3) 0.5461(2) 0.3435(2) 0.0268(9) Uani 1 1 d .
C8 C -0.0538(3) 0.4800(2) 0.3834(2) 0.0265(9) Uani 1 1 d .
C9 C 0.0092(3) 0.4288(2) 0.3554(2) 0.0265(9) Uani 1 1 d .
C10 C 0.0340(3) 0.3531(2) 0.3817(2) 0.0373(10) Uani 1 1 d .
H10A H 0.0659 0.3294 0.3400 0.056 Uiso 1 1 calc R
H10B H -0.0283 0.3278 0.3864 0.056 Uiso 1 1 calc R
H10C H 0.0808 0.3527 0.4360 0.056 Uiso 1 1 calc R
C11 C 0.2818(4) 0.2634(2) 0.2490(3) 0.0454(12) Uani 1 1 d .
H11A H 0.2223 0.2795 0.2700 0.068 Uiso 1 1 calc R
H11B H 0.3345 0.2478 0.2959 0.068 Uiso 1 1 calc R
H11C H 0.2628 0.2235 0.2101 0.068 Uiso 1 1 calc R
C12 C 0.3215(3) 0.3240(2) 0.2041(2) 0.0270(9) Uani 1 1 d .
C16 C -0.0507(3) 0.6313(2) 0.1220(3) 0.0320(9) Uani 1 1 d .
C13 C 0.4056(3) 0.3281(2) 0.1645(2) 0.0268(9) Uani 1 1 d .
C14 C 0.4094(3) 0.3987(2) 0.1339(2) 0.0263(9) Uani 1 1 d .
C15 C 0.4856(3) 0.4330(2) 0.0902(3) 0.0425(11) Uani 1 1 d .
H15B H 0.4770 0.4141 0.0331 0.064 Uiso 1 1 calc R
H15C H 0.5542 0.4223 0.1208 0.064 Uiso 1 1 calc R
H15D H 0.4752 0.4848 0.0880 0.064 Uiso 1 1 calc R
C17 C -0.1509(3) 0.6584(3) 0.0706(3) 0.0532(13) Uani 1 1 d .
H17A H -0.1435 0.7085 0.0554 0.080 Uiso 1 1 calc R
H17B H -0.2039 0.6545 0.1038 0.080 Uiso 1 1 calc R
H17C H -0.1697 0.6296 0.0197 0.080 Uiso 1 1 calc R
C18 C 0.0264(3) 0.3631(2) 0.1175(2) 0.0305(9) Uani 1 1 d .
C19 C -0.0421(4) 0.3127(3) 0.0590(3) 0.0473(12) Uani 1 1 d .
H19A H -0.0751 0.3389 0.0089 0.071 Uiso 1 1 calc R
H19B H -0.0938 0.2933 0.0874 0.071 Uiso 1 1 calc R
H19C H -0.0017 0.2736 0.0428 0.071 Uiso 1 1 calc R
C20 C 0.2196(3) 0.5324(2) -0.0187(2) 0.0272(9) Uani 1 1 d .
C21 C 0.2029(3) 0.5327(3) -0.1138(2) 0.0432(11) Uani 1 1 d .
H21A H 0.1308 0.5259 -0.1373 0.065 Uiso 1 1 calc R
H21B H 0.2419 0.4938 -0.1324 0.065 Uiso 1 1 calc R
H21C H 0.2254 0.5785 -0.1329 0.065 Uiso 1 1 calc R
C23 C 0.2848(4) 0.6619(3) 0.4191(3) 0.0537(14) Uani 1 1 d .
H23A H 0.2711 0.6972 0.4606 0.064 Uiso 1 1 calc R
H23B H 0.3141 0.6877 0.3765 0.064 Uiso 1 1 calc R
C24 C 0.3600(4) 0.6080(3) 0.4620(3) 0.0664(16) Uani 1 1 d .
H24A H 0.3320 0.5833 0.5054 0.100 Uiso 1 1 calc R
H24B H 0.4229 0.6323 0.4878 0.100 Uiso 1 1 calc R
H24C H 0.3743 0.5731 0.4210 0.100 Uiso 1 1 calc R
C25 C 0.3604(4) 0.4000(3) 0.4327(3) 0.0559(14) Uani 1 1 d .
H25A H 0.4025 0.4360 0.4683 0.067 Uiso 1 1 calc R
H25B H 0.3988 0.3829 0.3907 0.067 Uiso 1 1 calc R
C26 C 0.3401(5) 0.3382(3) 0.4861(4) 0.0809(19) Uani 1 1 d .
H26A H 0.3073 0.3557 0.5308 0.121 Uiso 1 1 calc R
H26B H 0.4042 0.3149 0.5107 0.121 Uiso 1 1 calc R
H26C H 0.2954 0.3038 0.4515 0.121 Uiso 1 1 calc R
C27 C 0.5300(4) 0.5247(3) 0.3034(3) 0.0523(13) Uani 1 1 d .
H27A H 0.5191 0.4735 0.2890 0.063 Uiso 1 1 calc R
H27B H 0.5370 0.5294 0.3648 0.063 Uiso 1 1 calc R
C28 C 0.6265(4) 0.5495(3) 0.2785(4) 0.0776(19) Uani 1 1 d .
H28A H 0.6189 0.5467 0.2176 0.116 Uiso 1 1 calc R
H28B H 0.6828 0.5189 0.3051 0.116 Uiso 1 1 calc R
H28C H 0.6404 0.5990 0.2967 0.116 Uiso 1 1 calc R

loop_
_atom_site_aniso_label
_atom_site_aniso_U_11
_atom_site_aniso_U_22
_atom_site_aniso_U_33
_atom_site_aniso_U_23
_atom_site_aniso_U_13
_atom_site_aniso_U_12
Cu1 0.0232(2) 0.0242(3) 0.0281(2) 0.00143(19) 0.01060(19) 0.0010(2)
Cu2 0.0237(2) 0.0223(3) 0.0291(2) 0.00025(19) 0.01229(19) -0.0013(2)
Cu3 0.0257(2) 0.0194(3) 0.0286(2) 0.00106(18) 0.01314(19) 0.0005(2)
Cu4 0.0208(3) 0.0216(4) 0.0219(3) 0.0010(2) 0.0060(2) -0.0006(3)
O1 0.061(2) 0.041(2) 0.080(2) 0.0002(18) 0.0237(19) -0.0232(19)
O2 0.105(3) 0.026(2) 0.130(4) -0.019(2) 0.057(3) -0.013(2)
O3 0.0424(18) 0.060(2) 0.0454(17) -0.0021(16) 0.0281(15) 0.0058(17)
O4 0.057(2) 0.052(2) 0.0485(18) 0.0114(16) 0.0322(16) -0.0022(18)
O5 0.0495(19) 0.0250(17) 0.063(2) 0.0041(15) 0.0156(16) 0.0112(15)
O6 0.054(2) 0.043(2) 0.099(3) 0.0093(19) 0.048(2) 0.0193(18)
O7 0.0225(13) 0.0204(14) 0.0269(13) -0.0004(10) 0.0113(11) -0.0009(11)
O8 0.0310(15) 0.0332(17) 0.0372(15) 0.0043(13) 0.0092(12) 0.0028(13)
O9 0.0360(16) 0.0422(19) 0.0293(14) -0.0005(13) 0.0038(12) -0.0027(15)
O10 0.0352(16) 0.0375(18) 0.0302(14) -0.0024(13) 0.0057(12) -0.0090(14)
O11 0.0324(15) 0.0314(16) 0.0339(15) -0.0038(12) 0.0114(12) -0.0080(13)
O12 0.0261(14) 0.0275(15) 0.0302(14) -0.0019(11) 0.0111(11) -0.0012(12)
O13 0.0239(14) 0.0386(17) 0.0271(13) 0.0007(12) 0.0089(11) -0.0042(13)
O14 0.0439(19) 0.075(3) 0.0339(16) -0.0031(16) 0.0067(14) -0.0286(18)
O15 0.047(2) 0.086(3) 0.0372(17) 0.0124(17) 0.0051(15) 0.0195(19)
O16 0.0400(18) 0.0300(18) 0.081(2) -0.0042(16) -0.0114(17) 0.0011(15)
N1 0.0265(17) 0.0244(18) 0.0234(15) -0.0004(13) 0.0083(13) 0.0000(14)
N2 0.0268(17) 0.0217(18) 0.0262(16) -0.0006(13) 0.0085(13) 0.0014(14)
N3 0.062(3) 0.028(2) 0.049(2) -0.0012(17) 0.012(2) -0.012(2)
N4 0.0198(16) 0.0237(18) 0.0265(15) -0.0003(13) 0.0058(13) -0.0010(14)
N5 0.0226(16) 0.0254(18) 0.0263(16) 0.0012(13) 0.0063(13) -0.0002(14)
N6 0.0289(19) 0.049(2) 0.0290(17) -0.0022(17) 0.0128(15) -0.0039(18)
N7 0.0249(17) 0.0214(18) 0.0308(16) 0.0009(13) 0.0117(13) -0.0002(14)
N8 0.0254(17) 0.0187(17) 0.0302(16) 0.0000(13) 0.0102(13) -0.0025(14)
N9 0.038(2) 0.029(2) 0.045(2) -0.0051(16) 0.0116(17) 0.0052(17)
C1 0.045(3) 0.039(3) 0.047(2) -0.001(2) 0.023(2) -0.014(2)
C2 0.031(2) 0.025(2) 0.030(2) 0.0039(16) 0.0082(17) -0.0035(18)
C3 0.037(2) 0.019(2) 0.036(2) 0.0020(17) 0.0086(18) -0.0049(19)
C4 0.033(2) 0.018(2) 0.034(2) -0.0028(16) 0.0009(17) 0.0002(18)
C5 0.045(3) 0.034(3) 0.050(3) -0.012(2) 0.014(2) 0.006(2)
C6 0.039(3) 0.045(3) 0.044(2) 0.004(2) 0.024(2) 0.006(2)
C7 0.0203(19) 0.034(2) 0.0275(19) -0.0035(16) 0.0074(16) -0.0020(18)
C8 0.0212(19) 0.036(2) 0.0242(18) -0.0018(16) 0.0086(15) -0.0058(18)
C9 0.024(2) 0.030(2) 0.0255(18) 0.0001(16) 0.0051(16) -0.0071(18)
C10 0.049(3) 0.031(2) 0.036(2) 0.0029(18) 0.018(2) -0.005(2)
C11 0.045(3) 0.029(3) 0.064(3) 0.012(2) 0.015(2) 0.004(2)
C12 0.028(2) 0.022(2) 0.032(2) -0.0019(16) 0.0099(16) -0.0013(18)
C16 0.026(2) 0.029(2) 0.043(2) 0.0124(19) 0.0110(18) -0.0004(19)
C13 0.028(2) 0.020(2) 0.033(2) -0.0078(16) 0.0075(16) 0.0068(17)
C14 0.027(2) 0.022(2) 0.0310(19) -0.0033(16) 0.0095(16) 0.0018(17)
C15 0.039(3) 0.031(3) 0.066(3) 0.006(2) 0.034(2) 0.008(2)
C17 0.039(3) 0.057(3) 0.059(3) 0.014(3) -0.001(2) 0.007(3)
C18 0.025(2) 0.040(3) 0.031(2) -0.0074(18) 0.0143(17) -0.0055(19)
C19 0.053(3) 0.049(3) 0.041(2) -0.011(2) 0.011(2) -0.019(3)
C20 0.033(2) 0.018(2) 0.032(2) 0.0016(16) 0.0099(18) 0.0011(18)
C21 0.046(3) 0.058(3) 0.027(2) -0.001(2) 0.0123(19) -0.004(2)
C23 0.046(3) 0.060(3) 0.052(3) -0.003(2) 0.003(2) -0.023(3)
C24 0.048(3) 0.076(4) 0.070(4) -0.003(3) -0.001(3) -0.007(3)
C25 0.040(3) 0.062(4) 0.062(3) 0.010(3) 0.001(2) 0.009(3)
C26 0.072(4) 0.075(5) 0.088(4) 0.021(4) -0.002(4) -0.002(4)
C27 0.046(3) 0.041(3) 0.063(3) 0.004(2) -0.005(2) 0.008(2)
C28 0.048(3) 0.043(3) 0.138(6) -0.010(3) 0.008(4) 0.012(3)

loop_
_atom_type_symbol
_atom_type_description
_atom_type_scat_dispersion_real
_atom_type_scat_dispersion_imag
_atom_type_scat_source
C C 0.0033 0.0016 'International Tables Vol C Tables 4.2.6.8 and 6.1.1.4'
H H 0.0000 0.0000 'International Tables Vol C Tables 4.2.6.8 and 6.1.1.4'
N N 0.0061 0.0033 'International Tables Vol C Tables 4.2.6.8 and 6.1.1.4'
O O 0.0106 0.0060 'International Tables Vol C Tables 4.2.6.8 and 6.1.1.4'
Cu Cu 0.3201 1.2651 'International Tables Vol C Tables 4.2.6.8 and 6.1.1.4'

loop_
_geom_angle_atom_site_label_1
_geom_angle_atom_site_label_2
_geom_angle_atom_site_label_3
_geom_angle
_geom_angle_site_symmetry_1
_geom_angle_site_symmetry_3
N2 Cu1 N4 170.28(12) . .
N2 Cu1 O7 87.41(11) . .
N4 Cu1 O7 89.89(11) . .
N2 Cu1 O8 93.00(12) . .
N4 Cu1 O8 92.88(12) . .
O7 Cu1 O8 158.87(10) . .
N2 Cu1 O14 88.48(11) . .
N4 Cu1 O14 82.05(11) . .
O7 Cu1 O14 87.08(11) . .
O8 Cu1 O14 114.05(12) . .
N7 Cu2 N5 166.55(12) . .
N7 Cu2 O7 88.85(12) . .
N5 Cu2 O7 89.29(12) . .
N7 Cu2 O11 92.54(12) . .
N5 Cu2 O11 94.18(12) . .
O7 Cu2 O11 157.89(10) . .
N7 Cu2 O10 96.25(11) . .
N5 Cu2 O10 97.19(11) . .
O7 Cu2 O10 100.18(10) . .
O11 Cu2 O10 57.73(10) . .
N1 Cu3 N8 167.80(12) . .
N1 Cu3 O7 89.11(11) . .
N8 Cu3 O7 89.05(11) . .
N1 Cu3 O12 93.52(11) . .
N8 Cu3 O12 92.92(11) . .
O7 Cu3 O12 156.76(10) . .
O13 Cu4 O13 180.00(14) . 3_565
O13 Cu4 O10 95.57(11) . 3_565
O13 Cu4 O10 84.43(11) 3_565 3_565
O13 Cu4 O10 84.43(11) . .
O13 Cu4 O10 95.57(11) 3_565 .
O10 Cu4 O10 180.00(12) 3_565 .
O13 Cu4 O9 94.72(11) . 3_565
O13 Cu4 O9 85.28(11) 3_565 3_565
O10 Cu4 O9 85.64(11) 3_565 3_565
O10 Cu4 O9 94.36(11) . 3_565
O13 Cu4 O9 85.28(11) . .
O13 Cu4 O9 94.72(11) 3_565 .
O10 Cu4 O9 94.36(11) 3_565 .
O10 Cu4 O9 85.64(11) . .
O9 Cu4 O9 180.00(15) 3_565 .
Cu2 O7 Cu1 112.17(12) . .
Cu2 O7 Cu3 110.83(11) . .
Cu1 O7 Cu3 111.57(11) . .
C16 O8 Cu1 101.0(2) . .
C16 O9 Cu4 147.1(3) . .
C18 O10 Cu4 141.9(2) . .
C18 O10 Cu2 81.4(2) . .
Cu4 O10 Cu2 136.68(13) . .
C18 O11 Cu2 100.9(2) . .
C20 O12 Cu3 102.1(2) . .
C20 O13 Cu4 141.0(2) . .
C23 O14 Cu1 135.5(3) . .
C25 O15 H15A 109.5 . .
C27 O16 H16A 109.5 . .
C2 N1 N2 108.7(3) . .
C2 N1 Cu3 130.9(3) . .
N2 N1 Cu3 118.8(2) . .
C4 N2 N1 109.4(3) . .
C4 N2 Cu1 131.0(3) . .
N1 N2 Cu1 119.4(2) . .
O2 N3 O1 122.6(4) . .
O2 N3 C3 118.8(4) . .
O1 N3 C3 118.5(4) . .
C7 N4 N5 108.5(3) . .
C7 N4 Cu1 132.2(3) . .
N5 N4 Cu1 117.9(2) . .
C9 N5 N4 109.6(3) . .
C9 N5 Cu2 131.0(3) . .
N4 N5 Cu2 119.3(2) . .
O3 N6 O4 122.4(3) . .
O3 N6 C8 119.3(4) . .
O4 N6 C8 118.3(4) . .
C12 N7 N8 108.9(3) . .
C12 N7 Cu2 131.9(3) . .
N8 N7 Cu2 119.3(2) . .
C14 N8 N7 109.6(3) . .
C14 N8 Cu3 131.7(3) . .
N7 N8 Cu3 118.5(2) . .
O6 N9 O5 122.2(4) . .
O6 N9 C13 118.9(4) . .
O5 N9 C13 118.8(4) . .
C2 C1 H1A 109.5 . .
C2 C1 H1B 109.5 . .
H1A C1 H1B 109.5 . .
C2 C1 H1C 109.5 . .
H1A C1 H1C 109.5 . .
H1B C1 H1C 109.5 . .
N1 C2 C3 107.4(3) . .
N1 C2 C1 122.2(4) . .
C3 C2 C1 130.5(4) . .
C2 C3 C4 107.3(3) . .
C2 C3 N3 126.9(4) . .
C4 C3 N3 125.7(4) . .
N2 C4 C3 107.1(4) . .
N2 C4 C5 122.5(4) . .
C3 C4 C5 130.0(4) . .
C4 C5 H5A 109.5 . .
C4 C5 H5B 109.5 . .
H5A C5 H5B 109.5 . .
C4 C5 H5C 109.5 . .
H5A C5 H5C 109.5 . .
H5B C5 H5C 109.5 . .
C7 C6 H6A 109.5 . .
C7 C6 H6B 109.5 . .
H6A C6 H6B 109.5 . .
C7 C6 H6C 109.5 . .
H6A C6 H6C 109.5 . .
H6B C6 H6C 109.5 . .
N4 C7 C8 107.1(3) . .
N4 C7 C6 122.7(4) . .
C8 C7 C6 130.1(3) . .
C9 C8 N6 126.0(4) . .
C9 C8 C7 107.6(3) . .
N6 C8 C7 126.3(4) . .
N5 C9 C8 107.1(3) . .
N5 C9 C10 121.2(4) . .
C8 C9 C10 131.5(4) . .
C9 C10 H10A 109.5 . .
C9 C10 H10B 109.5 . .
H10A C10 H10B 109.5 . .
C9 C10 H10C 109.5 . .
H10A C10 H10C 109.5 . .
H10B C10 H10C 109.5 . .
C12 C11 H11A 109.5 . .
C12 C11 H11B 109.5 . .
H11A C11 H11B 109.5 . .
C12 C11 H11C 109.5 . .
H11A C11 H11C 109.5 . .
H11B C11 H11C 109.5 . .
N7 C12 C13 107.2(3) . .
N7 C12 C11 121.7(4) . .
C13 C12 C11 131.1(4) . .
O9 C16 O8 120.7(4) . .
O9 C16 C17 121.2(4) . .
O8 C16 C17 118.1(4) . .
C12 C13 C14 107.4(3) . .
C12 C13 N9 126.1(4) . .
C14 C13 N9 126.5(4) . .
N8 C14 C13 107.0(3) . .
N8 C14 C15 123.2(3) . .
C13 C14 C15 129.8(4) . .
C14 C15 H15B 109.5 . .
C14 C15 H15C 109.5 . .
H15B C15 H15C 109.5 . .
C14 C15 H15D 109.5 . .
H15B C15 H15D 109.5 . .
H15C C15 H15D 109.5 . .
C16 C17 H17A 109.5 . .
C16 C17 H17B 109.5 . .
H17A C17 H17B 109.5 . .
C16 C17 H17C 109.5 . .
H17A C17 H17C 109.5 . .
H17B C17 H17C 109.5 . .
O10 C18 O11 119.9(3) . .
O10 C18 C19 121.8(4) . .
O11 C18 C19 118.3(4) . .
C18 C19 H19A 109.5 . .
C18 C19 H19B 109.5 . .
H19A C19 H19B 109.5 . .
C18 C19 H19C 109.5 . .
H19A C19 H19C 109.5 . .
H19B C19 H19C 109.5 . .
O13 C20 O12 119.7(3) . .
O13 C20 C21 122.6(3) . .
O12 C20 C21 117.7(4) . .
C20 C21 H21A 109.5 . .
C20 C21 H21B 109.5 . .
H21A C21 H21B 109.5 . .
C20 C21 H21C 109.5 . .
H21A C21 H21C 109.5 . .
H21B C21 H21C 109.5 . .
O14 C23 C24 111.8(4) . .
O14 C23 H23A 109.2 . .
C24 C23 H23A 109.2 . .
O14 C23 H23B 109.2 . .
C24 C23 H23B 109.2 . .
H23A C23 H23B 107.9 . .
C23 C24 H24A 109.5 . .
C23 C24 H24B 109.5 . .
H24A C24 H24B 109.5 . .
C23 C24 H24C 109.5 . .
H24A C24 H24C 109.5 . .
H24B C24 H24C 109.5 . .
O15 C25 C26 111.3(4) . .
O15 C25 H25A 109.4 . .
C26 C25 H25A 109.4 . .
O15 C25 H25B 109.4 . .
C26 C25 H25B 109.4 . .
H25A C25 H25B 108.0 . .
C25 C26 H26A 109.5 . .
C25 C26 H26B 109.5 . .
H26A C26 H26B 109.5 . .
C25 C26 H26C 109.5 . .
H26A C26 H26C 109.5 . .
H26B C26 H26C 109.5 . .
O16 C27 C28 112.2(4) . .
O16 C27 H27A 109.2 . .
C28 C27 H27A 109.2 . .
O16 C27 H27B 109.2 . .
C28 C27 H27B 109.2 . .
H27A C27 H27B 107.9 . .
C27 C28 H28A 109.5 . .
C27 C28 H28B 109.5 . .
H28A C28 H28B 109.5 . .
C27 C28 H28C 109.5 . .
H28A C28 H28C 109.5 . .
H28B C28 H28C 109.5 . .

loop_
_geom_bond_atom_site_label_1
_geom_bond_atom_site_label_2
_geom_bond_distance
_geom_bond_site_symmetry_2
Cu1 N2 1.979(3) .
Cu1 N4 2.004(3) .
Cu1 O7 2.004(2) .
Cu1 O8 2.007(3) .
Cu1 O14 2.423(3) .
Cu2 N7 1.964(3) .
Cu2 N5 1.966(3) .
Cu2 O7 1.989(2) .
Cu2 O11 2.016(3) .
Cu2 O10 2.437(2) .
Cu3 N1 1.968(3) .
Cu3 N8 1.980(3) .
Cu3 O7 2.005(2) .
Cu3 O12 2.010(2) .
Cu4 O13 1.984(3) .
Cu4 O13 1.984(3) 3_565
Cu4 O10 2.057(3) 3_565
Cu4 O10 2.057(3) .
Cu4 O9 2.163(3) 3_565
Cu4 O9 2.163(3) .
O1 N3 1.236(5) .
O2 N3 1.225(5) .
O3 N6 1.236(4) .
O4 N6 1.237(4) .
O5 N9 1.234(4) .
O6 N9 1.222(4) .
O8 C16 1.263(5) .
O9 C16 1.249(5) .
O10 C18 1.259(5) .
O11 C18 1.261(4) .
O12 C20 1.265(4) .
O13 C20 1.253(4) .
O14 C23 1.432(5) .
O15 C25 1.433(5) .
O15 H15A 0.8300 .
O16 C27 1.425(5) .
O16 H16A 0.8300 .
N1 C2 1.334(5) .
N1 N2 1.387(4) .
N2 C4 1.326(5) .
N3 C3 1.421(5) .
N4 C7 1.339(5) .
N4 N5 1.396(4) .
N5 C9 1.333(5) .
N6 C8 1.411(5) .
N7 C12 1.336(5) .
N7 N8 1.380(4) .
N8 C14 1.329(5) .
N9 C13 1.418(5) .
C1 C2 1.491(5) .
C1 H1A 0.9700 .
C1 H1B 0.9700 .
C1 H1C 0.9700 .
C2 C3 1.397(5) .
C3 C4 1.404(6) .
C4 C5 1.483(5) .
C5 H5A 0.9700 .
C5 H5B 0.9700 .
C5 H5C 0.9700 .
C6 C7 1.479(6) .
C6 H6A 0.9700 .
C6 H6B 0.9700 .
C6 H6C 0.9700 .
C7 C8 1.412(5) .
C8 C9 1.400(5) .
C9 C10 1.483(5) .
C10 H10A 0.9700 .
C10 H10B 0.9700 .
C10 H10C 0.9700 .
C11 C12 1.489(6) .
C11 H11A 0.9700 .
C11 H11B 0.9700 .
C11 H11C 0.9700 .
C12 C13 1.398(5) .
C16 C17 1.512(5) .
C13 C14 1.402(5) .
C14 C15 1.489(5) .
C15 H15B 0.9700 .
C15 H15C 0.9700 .
C15 H15D 0.9700 .
C17 H17A 0.9700 .
C17 H17B 0.9700 .
C17 H17C 0.9700 .
C18 C19 1.502(5) .
C19 H19A 0.9700 .
C19 H19B 0.9700 .
C19 H19C 0.9700 .
C20 C21 1.507(5) .
C21 H21A 0.9700 .
C21 H21B 0.9700 .
C21 H21C 0.9700 .
C23 C24 1.486(7) .
C23 H23A 0.9800 .
C23 H23B 0.9800 .
C24 H24A 0.9700 .
C24 H24B 0.9700 .
C24 H24C 0.9700 .
C25 C26 1.490(7) .
C25 H25A 0.9800 .
C25 H25B 0.9800 .
C26 H26A 0.9700 .
C26 H26B 0.9700 .
C26 H26C 0.9700 .
C27 C28 1.494(7) .
C27 H27A 0.9800 .
C27 H27B 0.9800 .
C28 H28A 0.9700 .
C28 H28B 0.9700 .
C28 H28C 0.9700 .

loop_
_geom_torsion_atom_site_label_1
_geom_torsion_atom_site_label_2
_geom_torsion_atom_site_label_3
_geom_torsion_atom_site_label_4
_geom_torsion
_geom_torsion_site_symmetry_1
N7 Cu2 O7 Cu1 160.52(13) .
N5 Cu2 O7 Cu1 -32.81(13) .
O11 Cu2 O7 Cu1 66.6(3) .
O10 Cu2 O7 Cu1 64.37(12) .
N7 Cu2 O7 Cu3 35.08(13) .
N5 Cu2 O7 Cu3 -158.25(13) .
O11 Cu2 O7 Cu3 -58.8(3) .
O10 Cu2 O7 Cu3 -61.07(13) .
N2 Cu1 O7 Cu2 -160.64(13) .
N4 Cu1 O7 Cu2 28.71(13) .
O8 Cu1 O7 Cu2 -69.0(3) .
O14 Cu1 O7 Cu2 110.75(12) .
N2 Cu1 O7 Cu3 -35.61(13) .
N4 Cu1 O7 Cu3 153.74(13) .
O8 Cu1 O7 Cu3 56.0(3) .
O14 Cu1 O7 Cu3 -124.22(12) .
N1 Cu3 O7 Cu2 158.62(13) .
N8 Cu3 O7 Cu2 -33.44(13) .
O12 Cu3 O7 Cu2 61.7(3) .
N1 Cu3 O7 Cu1 32.84(13) .
N8 Cu3 O7 Cu1 -159.22(13) .
O12 Cu3 O7 Cu1 -64.0(3) .
N2 Cu1 O8 C16 100.5(2) .
N4 Cu1 O8 C16 -87.2(2) .
O7 Cu1 O8 C16 10.0(4) .
O14 Cu1 O8 C16 -169.8(2) .
O13 Cu4 O9 C16 131.7(5) .
O13 Cu4 O9 C16 -48.3(5) 3_565
O10 Cu4 O9 C16 36.4(5) 3_565
O10 Cu4 O9 C16 -143.6(5) .
O13 Cu4 O10 C18 -137.0(4) .
O9 Cu4 O10 C18 -42.7(4) 3_565
O9 Cu4 O10 C18 137.3(4) .
O13 Cu4 O10 Cu2 43.58(19) .
O13 Cu4 O10 Cu2 -136.42(19) 3_565
O9 Cu4 O10 Cu2 137.91(19) 3_565
O9 Cu4 O10 Cu2 -42.09(19) .
N7 Cu2 O10 C18 87.9(2) .
N5 Cu2 O10 C18 -91.5(2) .
O7 Cu2 O10 C18 177.9(2) .
O11 Cu2 O10 C18 -1.1(2) .
N7 Cu2 O10 Cu4 -92.4(2) .
N5 Cu2 O10 Cu4 88.1(2) .
O7 Cu2 O10 Cu4 -2.5(2) .
O11 Cu2 O10 Cu4 178.5(2) .
N7 Cu2 O11 C18 -94.7(2) .
N5 Cu2 O11 C18 97.0(2) .
O7 Cu2 O11 C18 -1.5(4) .
O10 Cu2 O11 C18 1.1(2) .
N1 Cu3 O12 C20 -93.6(2) .
N8 Cu3 O12 C20 96.7(2) .
O7 Cu3 O12 C20 2.3(4) .
O10 Cu4 O13 C20 -47.3(4) 3_565
O10 Cu4 O13 C20 132.7(4) .
O9 Cu4 O13 C20 38.7(4) 3_565
O9 Cu4 O13 C20 -141.3(4) .
N2 Cu1 O14 C23 -15.7(4) .
N4 Cu1 O14 C23 162.1(5) .
O7 Cu1 O14 C23 71.8(4) .
O8 Cu1 O14 C23 -108.3(4) .
N8 Cu3 N1 C2 67.1(7) .
O7 Cu3 N1 C2 148.5(3) .
O12 Cu3 N1 C2 -54.6(3) .
N8 Cu3 N1 N2 -96.6(6) .
O7 Cu3 N1 N2 -15.2(2) .
O12 Cu3 N1 N2 141.7(2) .
C2 N1 N2 C4 -0.2(4) .
Cu3 N1 N2 C4 166.9(2) .
C2 N1 N2 Cu1 -175.8(2) .
Cu3 N1 N2 Cu1 -8.7(3) .
O7 Cu1 N2 C4 -147.2(3) .
O8 Cu1 N2 C4 54.0(3) .
O14 Cu1 N2 C4 -60.0(3) .
O7 Cu1 N2 N1 27.3(2) .
O8 Cu1 N2 N1 -131.5(2) .
O14 Cu1 N2 N1 114.5(2) .
O7 Cu1 N4 C7 153.5(3) .
O8 Cu1 N4 C7 -47.4(3) .
O14 Cu1 N4 C7 66.5(3) .
O7 Cu1 N4 N5 -11.2(2) .
O8 Cu1 N4 N5 147.9(2) .
O14 Cu1 N4 N5 -98.2(2) .
C7 N4 N5 C9 -1.6(4) .
Cu1 N4 N5 C9 166.5(2) .
C7 N4 N5 Cu2 -179.4(2) .
Cu1 N4 N5 Cu2 -11.3(3) .
N7 Cu2 N5 C9 -68.1(7) .
O7 Cu2 N5 C9 -150.2(3) .
O11 Cu2 N5 C9 51.7(3) .
O10 Cu2 N5 C9 109.7(3) .
N7 Cu2 N5 N4 109.2(5) .
O7 Cu2 N5 N4 27.1(2) .
O11 Cu2 N5 N4 -131.1(2) .
O10 Cu2 N5 N4 -73.1(2) .
N5 Cu2 N7 C12 71.4(7) .
O7 Cu2 N7 C12 153.5(3) .
O11 Cu2 N7 C12 -48.5(3) .
O10 Cu2 N7 C12 -106.4(3) .
N5 Cu2 N7 N8 -106.9(6) .
O7 Cu2 N7 N8 -24.7(2) .
O11 Cu2 N7 N8 133.2(2) .
O10 Cu2 N7 N8 75.4(2) .
C12 N7 N8 C14 1.1(4) .
Cu2 N7 N8 C14 179.8(2) .
C12 N7 N8 Cu3 -174.0(2) .
Cu2 N7 N8 Cu3 4.6(3) .
N1 Cu3 N8 C14 -74.4(7) .
O7 Cu3 N8 C14 -155.7(3) .
O12 Cu3 N8 C14 47.4(3) .
N1 Cu3 N8 N7 99.5(6) .
O7 Cu3 N8 N7 18.1(2) .
O12 Cu3 N8 N7 -138.7(2) .
N2 N1 C2 C3 0.0(4) .
Cu3 N1 C2 C3 -165.0(3) .
N2 N1 C2 C1 178.6(3) .
Cu3 N1 C2 C1 13.7(5) .
N1 C2 C3 C4 0.2(4) .
C1 C2 C3 C4 -178.3(4) .
N1 C2 C3 N3 176.1(4) .
C1 C2 C3 N3 -2.4(7) .
O2 N3 C3 C2 173.1(4) .
O1 N3 C3 C2 -8.4(6) .
O2 N3 C3 C4 -11.6(6) .
O1 N3 C3 C4 166.8(4) .
N1 N2 C4 C3 0.3(4) .
Cu1 N2 C4 C3 175.2(2) .
N1 N2 C4 C5 -174.1(3) .
Cu1 N2 C4 C5 0.9(6) .
C2 C3 C4 N2 -0.3(4) .
N3 C3 C4 N2 -176.3(4) .
C2 C3 C4 C5 173.5(4) .
N3 C3 C4 C5 -2.5(7) .
N5 N4 C7 C8 0.5(4) .
Cu1 N4 C7 C8 -165.3(2) .
N5 N4 C7 C6 178.6(3) .
Cu1 N4 C7 C6 12.8(5) .
O3 N6 C8 C9 178.2(3) .
O4 N6 C8 C9 0.1(6) .
O3 N6 C8 C7 2.8(6) .
O4 N6 C8 C7 -175.3(4) .
N4 C7 C8 C9 0.7(4) .
C6 C7 C8 C9 -177.2(4) .
N4 C7 C8 N6 176.8(3) .
C6 C7 C8 N6 -1.1(6) .
N4 N5 C9 C8 2.0(4) .
Cu2 N5 C9 C8 179.4(2) .
N4 N5 C9 C10 -173.6(3) .
Cu2 N5 C9 C10 3.9(5) .
N6 C8 C9 N5 -177.8(3) .
C7 C8 C9 N5 -1.6(4) .
N6 C8 C9 C10 -2.9(6) .
C7 C8 C9 C10 173.3(4) .
N8 N7 C12 C13 -1.3(4) .
Cu2 N7 C12 C13 -179.7(2) .
N8 N7 C12 C11 178.4(3) .
Cu2 N7 C12 C11 0.0(6) .
Cu4 O9 C16 O8 -172.1(3) .
Cu4 O9 C16 C17 9.4(8) .
Cu1 O8 C16 O9 -3.2(4) .
Cu1 O8 C16 C17 175.3(3) .
N7 C12 C13 C14 1.0(4) .
C11 C12 C13 C14 -178.6(4) .
N7 C12 C13 N9 178.1(3) .
C11 C12 C13 N9 -1.6(7) .
O6 N9 C13 C12 -179.2(4) .
O5 N9 C13 C12 0.0(6) .
O6 N9 C13 C14 -2.7(6) .
O5 N9 C13 C14 176.5(4) .
N7 N8 C14 C13 -0.4(4) .
Cu3 N8 C14 C13 173.9(2) .
N7 N8 C14 C15 -178.1(3) .
Cu3 N8 C14 C15 -3.8(5) .
C12 C13 C14 N8 -0.4(4) .
N9 C13 C14 N8 -177.4(3) .
C12 C13 C14 C15 177.1(4) .
N9 C13 C14 C15 0.1(6) .
Cu4 O10 C18 O11 -177.8(3) .
Cu2 O10 C18 O11 1.7(3) .
Cu4 O10 C18 C19 3.4(7) .
Cu2 O10 C18 C19 -177.1(4) .
Cu2 O11 C18 O10 -2.1(4) .
Cu2 O11 C18 C19 176.7(3) .
Cu4 O13 C20 O12 -174.7(3) .
Cu4 O13 C20 C21 5.3(7) .
Cu3 O12 C20 O13 -0.1(4) .
Cu3 O12 C20 C21 179.9(3) .
Cu1 O14 C23 C24 -106.0(5) .
